data_4068086
loop_
_publ_author_name
'Adams, Richard D.'
'Chen, Mingwei'

_publ_section_title
;
 Synthesis of Higher Nuclearity Iridium Clusters: Reaction of
 [Ir4(CO)11Ph]&#x2212;with [Ir(COD)Cl]2
;
_journal_issue 1
_journal_name_full Organometallics
_journal_page_first 445
_journal_paper_doi 10.1021/om201084h
_journal_volume 31
_journal_year 2012
_chemical_formula_sum 'C32 H31 Cl2 Ir5 O9'
_chemical_formula_weight 1591.47
_chemical_name_systematic
; 
 ? 
;
_space_group_IT_number 14
_symmetry_cell_setting monoclinic
_symmetry_space_group_name_Hall '-P 2ybc'
_symmetry_space_group_name_H-M 'P 1 21/c 1'
_atom_sites_solution_hydrogens geom
_atom_sites_solution_primary direct
_atom_sites_solution_secondary difmap
_audit_creation_method SHELXL-97
_cell_angle_alpha 90.00
_cell_angle_beta 97.8220(10)
_cell_angle_gamma 90.00
_cell_formula_units_Z 4
_cell_length_a 15.6500(7)
_cell_length_b 12.4570(6)
_cell_length_c 18.2221(8)
_cell_measurement_reflns_used 8692
_cell_measurement_temperature 294(2)
_cell_measurement_theta_max 28.31
_cell_measurement_theta_min 2.30
_cell_volume 3519.4(3)
_computing_structure_refinement 'SHELXL-97 (Sheldrick, 1997)'
_computing_structure_solution 'SHELXS-97 (Sheldrick, 1990)'
_diffrn_ambient_temperature 294(2)
_diffrn_measured_fraction_theta_full 0.999
_diffrn_measured_fraction_theta_max 0.999
_diffrn_radiation_monochromator graphite
_diffrn_radiation_source 'fine-focus sealed tube'
_diffrn_radiation_type MoK\a
_diffrn_radiation_wavelength 0.71073
_diffrn_reflns_av_R_equivalents 0.0471
_diffrn_reflns_av_sigmaI/netI 0.0294
_diffrn_reflns_limit_h_max 20
_diffrn_reflns_limit_h_min -20
_diffrn_reflns_limit_k_max 16
_diffrn_reflns_limit_k_min -16
_diffrn_reflns_limit_l_max 24
_diffrn_reflns_limit_l_min -24
_diffrn_reflns_number 54888
_diffrn_reflns_theta_full 28.37
_diffrn_reflns_theta_max 28.37
_diffrn_reflns_theta_min 1.31
_diffrn_standards_decay_% <1
_exptl_absorpt_coefficient_mu 19.042
_exptl_absorpt_correction_T_max 1.000
_exptl_absorpt_correction_T_min 0.346938
_exptl_absorpt_correction_type multi-scan
_exptl_crystal_colour black
_exptl_crystal_density_diffrn 3.004
_exptl_crystal_density_method 'not measured'
_exptl_crystal_description block
_exptl_crystal_F_000 2856
_exptl_crystal_size_max 0.32
_exptl_crystal_size_mid 0.20
_exptl_crystal_size_min 0.12
_refine_diff_density_max 2.007
_refine_diff_density_min -1.288
_refine_diff_density_rms 0.303
_refine_ls_extinction_method none
_refine_ls_goodness_of_fit_ref 1.074
_refine_ls_hydrogen_treatment constr
_refine_ls_matrix_type full
_refine_ls_number_parameters 418
_refine_ls_number_reflns 8810
_refine_ls_number_restraints 1
_refine_ls_restrained_S_all 1.077
_refine_ls_R_factor_all 0.0442
_refine_ls_R_factor_gt 0.0372
_refine_ls_shift/su_max 0.001
_refine_ls_shift/su_mean 0.000
_refine_ls_structure_factor_coef Fsqd
_refine_ls_weighting_details 'calc w=1/[\s^2^(Fo^2^)+(0.0600P)^2^+13.7062P] where P=(Fo^2^+2Fc^2^)/3'
_refine_ls_weighting_scheme calc
_refine_ls_wR_factor_gt 0.1027
_refine_ls_wR_factor_ref 0.1105
_reflns_number_gt 7835
_reflns_number_total 8810
_reflns_threshold_expression >2sigma(I)
_cod_data_source_file om201084h_si_001.cif
_cod_data_source_block 3
_cod_depositor_comments
;
The following automatic conversions were performed:

'_symmetry_cell_setting' value 'Monoclinic' changed to 'monoclinic'
according to /home/saulius/struct/CIF-dictionaries/cif_core.dic
dictionary named 'cif_core.dic' version 2.4.1 from 2010-06-29.

Automatic conversion script
Id: cif_fix_values 1715 2011-07-08 13:25:40Z adriana 
;
_cod_original_sg_symbol_H-M P2(1)/c
_cod_database_code 4068086

loop_
_symmetry_equiv_pos_as_xyz
'x, y, z'
'-x, y+1/2, -z+1/2'
'-x, -y, -z'
'x, -y-1/2, z-1/2'

loop_
_atom_site_label
_atom_site_type_symbol
_atom_site_fract_x
_atom_site_fract_y
_atom_site_fract_z
_atom_site_U_iso_or_equiv
_atom_site_adp_type
_atom_site_occupancy
_atom_site_symmetry_multiplicity
_atom_site_calc_flag
_atom_site_refinement_flags
Ir1 Ir 0.41197(2) 0.28346(3) 0.368867(18) 0.03944(9) Uani 1 1 d .
Ir2 Ir 0.23927(2) 0.23139(3) 0.337104(17) 0.03825(9) Uani 1 1 d .
Ir3 Ir 0.29064(2) 0.44337(3) 0.324296(19) 0.04398(10) Uani 1 1 d .
Ir4 Ir 0.33359(2) 0.29719(3) 0.226456(17) 0.03900(9) Uani 1 1 d .
Ir5 Ir 0.16133(2) 0.35952(3) 0.222611(19) 0.04596(10) Uani 1 1 d .
C1 C 0.3175(6) 0.2535(8) 0.4357(5) 0.048(2) Uani 1 1 d .
C2 C 0.4570(7) 0.3327(9) 0.2689(6) 0.057(2) Uani 1 1 d .
C3 C 0.2014(9) 0.5226(10) 0.2564(9) 0.084(4) Uani 1 1 d .
C4 C 0.1777(6) 0.1914(8) 0.2347(5) 0.047(2) Uani 1 1 d .
C21 C 0.1442(7) 0.2365(9) 0.3875(5) 0.055(2) Uani 1 1 d .
C31 C 0.2610(12) 0.4871(11) 0.4164(7) 0.092(5) Uani 1 1 d .
C32 C 0.3806(9) 0.5445(8) 0.3191(6) 0.063(3) Uani 1 1 d .
C41 C 0.3490(7) 0.1703(8) 0.1732(5) 0.052(2) Uani 1 1 d .
C42 C 0.3301(7) 0.3905(8) 0.1451(5) 0.050(2) Uani 1 1 d .
C43 C 0.2504(6) 0.0645(7) 0.3593(5) 0.046(2) Uani 1 1 d .
C44 C 0.2808(8) -0.0070(8) 0.3111(7) 0.063(3) Uani 1 1 d .
H44 H 0.2977 0.0185 0.2673 0.076 Uiso 1 1 calc R
C45 C 0.2868(9) -0.1155(10) 0.3266(8) 0.078(4) Uani 1 1 d .
H45 H 0.3084 -0.1612 0.2932 0.094 Uiso 1 1 calc R
C46 C 0.2618(7) -0.1578(9) 0.3903(8) 0.071(3) Uani 1 1 d .
H46 H 0.2649 -0.2312 0.3996 0.085 Uiso 1 1 calc R
C47 C 0.2323(8) -0.0886(10) 0.4393(7) 0.070(3) Uani 1 1 d .
H47 H 0.2158 -0.1148 0.4830 0.084 Uiso 1 1 calc R
C48 C 0.2268(7) 0.0205(9) 0.4244(6) 0.059(3) Uani 1 1 d .
H48 H 0.2068 0.0659 0.4588 0.071 Uiso 1 1 calc R
C49 C 0.1145(8) 0.3288(11) 0.1067(6) 0.065(3) Uani 1 1 d .
H49 H 0.1668 0.2931 0.1072 0.078 Uiso 1 1 calc R
C50 C 0.1164(8) 0.4407(11) 0.1176(6) 0.071(3) Uani 1 1 d .
H50 H 0.1695 0.4754 0.1261 0.085 Uiso 1 1 calc R
C51 C 0.0362(9) 0.5048(12) 0.1158(8) 0.081(4) Uani 1 1 d .
H51A H -0.0087 0.4724 0.0808 0.097 Uiso 1 1 calc R
H51B H 0.0465 0.5766 0.0983 0.097 Uiso 1 1 calc R
C52 C 0.0040(10) 0.5129(13) 0.1923(9) 0.096(5) Uani 1 1 d .
H52A H 0.0216 0.5816 0.2144 0.115 Uiso 1 1 calc R
H52B H -0.0586 0.5110 0.1850 0.115 Uiso 1 1 calc R
C53 C 0.0373(8) 0.4243(12) 0.2457(7) 0.076(4) Uani 1 1 d .
H53 H 0.0651 0.4431 0.2923 0.092 Uiso 1 1 calc R
C54 C 0.0279(7) 0.3163(11) 0.2278(6) 0.065(3) Uani 1 1 d .
H54 H 0.0518 0.2668 0.2629 0.078 Uiso 1 1 calc R
C55 C -0.0189(9) 0.2724(14) 0.1546(8) 0.092(5) Uani 1 1 d .
H55A H -0.0411 0.2015 0.1637 0.110 Uiso 1 1 calc R
H55B H -0.0680 0.3182 0.1386 0.110 Uiso 1 1 calc R
C56 C 0.0338(9) 0.2644(12) 0.0944(7) 0.077(4) Uani 1 1 d .
H56A H -0.0002 0.2880 0.0488 0.093 Uiso 1 1 calc R
H56B H 0.0488 0.1897 0.0882 0.093 Uiso 1 1 calc R
C57 C 0.5301(7) 0.3686(9) 0.4180(6) 0.060(3) Uani 1 1 d .
H57 H 0.5100 0.4232 0.3853 0.072 Uiso 1 1 calc R
C58 C 0.4826(7) 0.3430(9) 0.4742(6) 0.062(3) Uani 1 1 d .
H58 H 0.4322 0.3812 0.4775 0.074 Uiso 1 1 calc R
C59 C 0.5085(9) 0.2569(11) 0.5298(6) 0.075(3) Uani 1 1 d .
H59A H 0.4706 0.2609 0.5677 0.090 Uiso 1 1 calc R
H59B H 0.5665 0.2723 0.5535 0.090 Uiso 1 1 calc R
C60 C 0.5067(9) 0.1431(10) 0.5009(7) 0.074(3) Uani 1 1 d .
H60A H 0.4735 0.0991 0.5307 0.089 Uiso 1 1 calc R
H60B H 0.5652 0.1154 0.5072 0.089 Uiso 1 1 calc R
C61 C 0.4677(7) 0.1318(8) 0.4183(6) 0.056(2) Uani 1 1 d .
H61 H 0.4119 0.1053 0.4073 0.067 Uiso 1 1 calc R
C62 C 0.5107(6) 0.1586(8) 0.3613(6) 0.055(2) Uani 1 1 d .
H62 H 0.4828 0.1481 0.3135 0.066 Uiso 1 1 calc R
C63 C 0.6014(9) 0.2048(11) 0.3701(9) 0.080(4) Uani 1 1 d .
H63A H 0.6399 0.1543 0.3985 0.096 Uiso 1 1 calc R
H63B H 0.6194 0.2103 0.3213 0.096 Uiso 1 1 calc R
C64 C 0.6130(7) 0.3127(11) 0.4069(8) 0.076(3) Uani 1 1 d .
H64A H 0.6449 0.3586 0.3772 0.091 Uiso 1 1 calc R
H64B H 0.6478 0.3038 0.4548 0.091 Uiso 1 1 calc R
O1 O 0.3115(5) 0.2482(7) 0.4995(4) 0.066(2) Uani 1 1 d .
O2 O 0.5195(5) 0.3687(9) 0.2485(5) 0.083(3) Uani 1 1 d .
O3 O 0.1786(10) 0.6083(9) 0.2372(9) 0.162(7) Uani 1 1 d .
O4 O 0.1521(5) 0.1157(6) 0.1997(4) 0.0652(19) Uani 1 1 d .
O21 O 0.0864(6) 0.2406(9) 0.4212(5) 0.091(3) Uani 1 1 d .
O31 O 0.2383(15) 0.5094(12) 0.4702(8) 0.193(9) Uani 1 1 d .
O32 O 0.4331(7) 0.6040(8) 0.3140(6) 0.097(3) Uani 1 1 d .
O41 O 0.3562(7) 0.0938(7) 0.1402(5) 0.078(2) Uani 1 1 d .
O42 O 0.3302(6) 0.4499(7) 0.0980(4) 0.076(2) Uani 1 1 d .
Cl1S Cl 0.9462(6) 0.4483(8) 0.4325(5) 0.208(4) Uiso 1 1 d D
Cl2S Cl 0.8428(8) 0.2733(9) 0.4072(6) 0.240(5) Uiso 1 1 d .
C1S C 0.8659(16) 0.391(2) 0.3754(14) 0.178(10) Uiso 1 1 d D
H1S1 H 0.8152 0.4361 0.3710 0.214 Uiso 1 1 calc R
H1S2 H 0.8831 0.3824 0.3266 0.214 Uiso 1 1 calc R

loop_
_atom_site_aniso_label
_atom_site_aniso_U_11
_atom_site_aniso_U_22
_atom_site_aniso_U_33
_atom_site_aniso_U_23
_atom_site_aniso_U_13
_atom_site_aniso_U_12
Ir1 0.03881(18) 0.03931(16) 0.03854(17) -0.00272(12) -0.00071(13) -0.00198(12)
Ir2 0.03648(17) 0.04335(17) 0.03464(16) 0.00125(12) 0.00383(12) 0.00012(12)
Ir3 0.0530(2) 0.03922(17) 0.03930(17) -0.00464(12) 0.00487(14) 0.00393(14)
Ir4 0.04108(18) 0.04262(17) 0.03361(16) -0.00204(12) 0.00624(13) 0.00201(12)
Ir5 0.04214(19) 0.0543(2) 0.04028(18) 0.00301(14) 0.00132(14) 0.00892(15)
C1 0.043(5) 0.061(5) 0.038(4) -0.004(4) 0.004(4) -0.002(4)
C2 0.043(5) 0.067(6) 0.061(6) 0.011(5) 0.006(4) 0.003(5)
C3 0.083(9) 0.052(6) 0.108(11) 0.006(6) -0.022(8) 0.010(6)
C4 0.042(5) 0.055(5) 0.042(5) 0.003(4) 0.000(4) 0.002(4)
C21 0.046(5) 0.077(7) 0.043(5) 0.006(4) 0.010(4) 0.002(5)
C31 0.152(15) 0.069(8) 0.061(7) -0.024(6) 0.040(8) -0.003(8)
C32 0.082(8) 0.044(5) 0.063(6) -0.010(5) 0.013(6) -0.009(5)
C41 0.054(6) 0.053(5) 0.049(5) -0.003(4) 0.012(4) 0.003(4)
C42 0.058(6) 0.051(5) 0.040(5) -0.001(4) 0.007(4) 0.002(4)
C43 0.041(5) 0.046(5) 0.049(5) 0.003(4) -0.001(4) -0.009(4)
C44 0.065(7) 0.049(5) 0.076(7) 0.006(5) 0.011(6) -0.003(5)
C45 0.093(10) 0.054(6) 0.087(9) 0.005(6) 0.011(7) 0.007(6)
C46 0.053(6) 0.051(6) 0.103(10) 0.021(6) -0.014(6) -0.004(5)
C47 0.060(7) 0.072(7) 0.072(7) 0.035(6) -0.013(6) -0.017(6)
C48 0.063(7) 0.064(6) 0.049(5) 0.013(5) 0.001(5) -0.013(5)
C49 0.065(7) 0.086(8) 0.041(5) 0.010(5) -0.005(5) 0.010(6)
C50 0.062(7) 0.087(9) 0.058(6) 0.021(6) -0.009(5) 0.006(6)
C51 0.068(8) 0.085(9) 0.085(9) 0.024(7) -0.004(7) 0.023(7)
C52 0.075(9) 0.103(11) 0.106(11) 0.022(9) -0.004(8) 0.043(8)
C53 0.064(7) 0.105(10) 0.060(7) -0.006(6) 0.005(6) 0.040(7)
C54 0.045(6) 0.089(8) 0.059(6) 0.004(6) 0.001(5) 0.015(5)
C55 0.049(7) 0.128(13) 0.091(10) 0.001(9) -0.020(7) -0.003(7)
C56 0.069(8) 0.102(10) 0.055(7) 0.005(6) -0.015(6) -0.003(7)
C57 0.059(6) 0.054(5) 0.059(6) -0.004(5) -0.012(5) -0.005(5)
C58 0.045(5) 0.066(6) 0.069(7) -0.019(5) -0.010(5) -0.008(5)
C59 0.072(8) 0.094(9) 0.051(6) -0.002(6) -0.020(6) -0.015(7)
C60 0.081(8) 0.076(8) 0.062(7) 0.002(6) -0.004(6) 0.019(7)
C61 0.044(5) 0.046(5) 0.073(7) 0.005(4) -0.013(5) 0.004(4)
C62 0.041(5) 0.060(6) 0.060(6) -0.005(5) -0.008(4) 0.010(4)
C63 0.060(7) 0.076(8) 0.109(11) 0.020(7) 0.027(7) 0.011(6)
C64 0.040(6) 0.085(8) 0.097(9) -0.011(7) -0.010(6) -0.010(5)
O1 0.074(5) 0.085(5) 0.035(3) -0.001(3) -0.002(3) -0.018(4)
O2 0.048(5) 0.126(8) 0.076(5) 0.017(5) 0.010(4) -0.023(5)
O3 0.183(14) 0.055(6) 0.213(15) 0.012(8) -0.096(12) 0.019(7)
O4 0.067(5) 0.065(4) 0.059(4) -0.010(4) -0.009(4) -0.009(4)
O21 0.057(5) 0.148(9) 0.069(6) 0.000(6) 0.021(4) 0.005(6)
O31 0.35(3) 0.137(12) 0.115(10) -0.047(9) 0.131(14) -0.003(14)
O32 0.109(8) 0.074(6) 0.107(8) -0.001(5) 0.014(6) -0.035(6)
O41 0.111(7) 0.059(5) 0.068(5) -0.016(4) 0.024(5) 0.014(5)
O42 0.112(7) 0.067(5) 0.047(4) 0.011(3) 0.007(4) -0.004(5)

loop_
_atom_type_symbol
_atom_type_description
_atom_type_scat_dispersion_real
_atom_type_scat_dispersion_imag
_atom_type_scat_source
C C 0.0033 0.0016 'International Tables Vol C Tables 4.2.6.8 and 6.1.1.4'
H H 0.0000 0.0000 'International Tables Vol C Tables 4.2.6.8 and 6.1.1.4'
O O 0.0106 0.0060 'International Tables Vol C Tables 4.2.6.8 and 6.1.1.4'
Ir Ir -1.4442 7.9887 'International Tables Vol C Tables 4.2.6.8 and 6.1.1.4'
Cl Cl 0.1484 0.1585 'International Tables Vol C Tables 4.2.6.8 and 6.1.1.4'

loop_
_geom_angle_atom_site_label_1
_geom_angle_atom_site_label_2
_geom_angle_atom_site_label_3
_geom_angle
C1 Ir1 C2 154.1(4)
C1 Ir1 C58 82.1(4)
C2 Ir1 C58 117.5(4)
C1 Ir1 C62 118.1(4)
C2 Ir1 C62 80.4(4)
C58 Ir1 C62 91.1(4)
C1 Ir1 C57 118.2(4)
C2 Ir1 C57 81.5(4)
C58 Ir1 C57 36.4(4)
C62 Ir1 C57 79.0(4)
C1 Ir1 C61 83.1(4)
C2 Ir1 C61 115.7(4)
C58 Ir1 C61 79.1(4)
C62 Ir1 C61 35.6(4)
C57 Ir1 C61 89.0(4)
C1 Ir1 Ir4 107.9(3)
C2 Ir1 Ir4 47.6(3)
C58 Ir1 Ir4 156.2(3)
C62 Ir1 Ir4 102.3(3)
C57 Ir1 Ir4 126.8(3)
C61 Ir1 Ir4 122.8(3)
C1 Ir1 Ir2 47.6(3)
C2 Ir1 Ir2 108.5(3)
C58 Ir1 Ir2 128.4(3)
C62 Ir1 Ir2 119.6(3)
C57 Ir1 Ir2 159.6(3)
C61 Ir1 Ir2 101.8(3)
Ir4 Ir1 Ir2 60.907(12)
C1 Ir1 Ir3 77.8(3)
C2 Ir1 Ir3 80.6(3)
C58 Ir1 Ir3 104.7(3)
C62 Ir1 Ir3 159.5(3)
C57 Ir1 Ir3 105.8(3)
C61 Ir1 Ir3 159.8(3)
Ir4 Ir1 Ir3 58.520(12)
Ir2 Ir1 Ir3 60.002(13)
C21 Ir2 C4 98.7(4)
C21 Ir2 C1 89.1(4)
C4 Ir2 C1 170.0(4)
C21 Ir2 C43 89.4(4)
C4 Ir2 C43 87.2(4)
C1 Ir2 C43 86.6(4)
C21 Ir2 Ir1 135.8(3)
C4 Ir2 Ir1 125.1(3)
C1 Ir2 Ir1 48.3(3)
C43 Ir2 Ir1 97.9(2)
C21 Ir2 Ir5 93.0(3)
C4 Ir2 Ir5 49.3(3)
C1 Ir2 Ir5 137.0(3)
C43 Ir2 Ir5 136.4(2)
Ir1 Ir2 Ir5 109.871(15)
C21 Ir2 Ir3 105.7(4)
C4 Ir2 Ir3 105.1(3)
C1 Ir2 Ir3 78.5(3)
C43 Ir2 Ir3 158.5(2)
Ir1 Ir2 Ir3 60.572(12)
Ir5 Ir2 Ir3 59.522(13)
C21 Ir2 Ir4 153.0(3)
C4 Ir2 Ir4 68.9(3)
C1 Ir2 Ir4 106.5(3)
C43 Ir2 Ir4 112.9(3)
Ir1 Ir2 Ir4 58.791(12)
Ir5 Ir2 Ir4 60.486(12)
Ir3 Ir2 Ir4 58.041(11)
C31 Ir3 C32 97.3(6)
C31 Ir3 C3 100.0(7)
C32 Ir3 C3 95.8(6)
C31 Ir3 Ir4 154.0(4)
C32 Ir3 Ir4 99.3(3)
C3 Ir3 Ir4 98.1(4)
C31 Ir3 Ir5 117.5(6)
C32 Ir3 Ir5 134.3(4)
C3 Ir3 Ir5 51.9(4)
Ir4 Ir3 Ir5 61.707(13)
C31 Ir3 Ir2 95.2(4)
C32 Ir3 Ir2 149.2(4)
C3 Ir3 Ir2 109.6(4)
Ir4 Ir3 Ir2 60.983(12)
Ir5 Ir3 Ir2 60.143(12)
C31 Ir3 Ir1 100.8(5)
C32 Ir3 Ir1 90.5(4)
C3 Ir3 Ir1 157.3(4)
Ir4 Ir3 Ir1 59.356(12)
Ir5 Ir3 Ir1 109.439(15)
Ir2 Ir3 Ir1 59.426(12)
C42 Ir4 C41 96.0(4)
C42 Ir4 C2 95.2(4)
C41 Ir4 C2 101.4(5)
C42 Ir4 Ir3 96.9(3)
C41 Ir4 Ir3 165.1(3)
C2 Ir4 Ir3 84.9(3)
C42 Ir4 Ir1 138.8(3)
C41 Ir4 Ir1 111.4(3)
C2 Ir4 Ir1 50.8(3)
Ir3 Ir4 Ir1 62.123(13)
C42 Ir4 Ir2 142.5(3)
C41 Ir4 Ir2 104.1(3)
C2 Ir4 Ir2 111.1(3)
Ir3 Ir4 Ir2 60.976(12)
Ir1 Ir4 Ir2 60.303(12)
C42 Ir4 Ir5 83.3(3)
C41 Ir4 Ir5 114.2(3)
C2 Ir4 Ir5 144.4(3)
Ir3 Ir4 Ir5 60.200(13)
Ir1 Ir4 Ir5 110.440(15)
Ir2 Ir4 Ir5 59.660(12)
C4 Ir5 C54 81.6(4)
C4 Ir5 C49 87.0(4)
C54 Ir5 C49 78.4(4)
C4 Ir5 C3 149.6(4)
C54 Ir5 C3 117.3(5)
C49 Ir5 C3 118.9(5)
C4 Ir5 C50 124.5(4)
C54 Ir5 C50 87.5(5)
C49 Ir5 C50 37.6(5)
C3 Ir5 C50 82.2(5)
C4 Ir5 C53 116.2(5)
C54 Ir5 C53 37.0(5)
C49 Ir5 C53 93.5(5)
C3 Ir5 C53 80.3(6)
C50 Ir5 C53 79.1(5)
C4 Ir5 Ir3 103.7(2)
C54 Ir5 Ir3 133.4(3)
C49 Ir5 Ir3 147.1(3)
C3 Ir5 Ir3 45.8(3)
C50 Ir5 Ir3 122.0(4)
C53 Ir5 Ir3 108.6(4)
C4 Ir5 Ir2 47.0(2)
C54 Ir5 Ir2 98.8(3)
C49 Ir5 Ir2 133.3(3)
C3 Ir5 Ir2 104.0(3)
C50 Ir5 Ir2 167.7(4)
C53 Ir5 Ir2 112.2(3)
Ir3 Ir5 Ir2 60.335(12)
C4 Ir5 Ir4 67.7(3)
C54 Ir5 Ir4 149.3(3)
C49 Ir5 Ir4 99.9(3)
C3 Ir5 Ir4 90.7(4)
C50 Ir5 Ir4 110.1(3)
C53 Ir5 Ir4 166.3(3)
Ir3 Ir5 Ir4 58.094(12)
Ir2 Ir5 Ir4 59.854(12)
O1 C1 Ir2 137.4(8)
O1 C1 Ir1 138.4(8)
Ir2 C1 Ir1 84.1(3)
O2 C2 Ir4 138.4(9)
O2 C2 Ir1 139.8(9)
Ir4 C2 Ir1 81.6(4)
O3 C3 Ir3 143.1(12)
O3 C3 Ir5 134.5(12)
Ir3 C3 Ir5 82.2(4)
O4 C4 Ir2 140.7(8)
O4 C4 Ir5 135.1(8)
Ir2 C4 Ir5 83.6(4)
O21 C21 Ir2 177.7(10)
O31 C31 Ir3 175.3(19)
O32 C32 Ir3 178.2(11)
O41 C41 Ir4 178.3(11)
O42 C42 Ir4 177.0(9)
C44 C43 C48 116.0(9)
C44 C43 Ir2 122.5(7)
C48 C43 Ir2 121.4(8)
C43 C44 C45 121.4(11)
C43 C44 H44 119.3
C45 C44 H44 119.3
C46 C45 C44 121.8(13)
C46 C45 H45 119.1
C44 C45 H45 119.1
C47 C46 C45 117.9(11)
C47 C46 H46 121.0
C45 C46 H46 121.0
C46 C47 C48 120.6(11)
C46 C47 H47 119.7
C48 C47 H47 119.7
C47 C48 C43 122.2(12)
C47 C48 H48 118.9
C43 C48 H48 118.9
C50 C49 C56 123.8(12)
C50 C49 Ir5 72.0(6)
C56 C49 Ir5 114.1(8)
C50 C49 H49 118.1
C56 C49 H49 118.1
Ir5 C49 H49 84.0
C49 C50 C51 121.9(12)
C49 C50 Ir5 70.4(6)
C51 C50 Ir5 115.9(9)
C49 C50 H50 119.1
C51 C50 H50 119.1
Ir5 C50 H50 84.0
C50 C51 C52 113.2(10)
C50 C51 H51A 108.9
C52 C51 H51A 108.9
C50 C51 H51B 108.9
C52 C51 H51B 108.9
H51A C51 H51B 107.8
C53 C52 C51 113.9(11)
C53 C52 H52A 108.8
C51 C52 H52A 108.8
C53 C52 H52B 108.8
C51 C52 H52B 108.8
H52A C52 H52B 107.7
C54 C53 C52 122.6(12)
C54 C53 Ir5 70.5(6)
C52 C53 Ir5 112.4(9)
C54 C53 H53 118.7
C52 C53 H53 118.7
Ir5 C53 H53 87.2
C53 C54 C55 125.1(12)
C53 C54 Ir5 72.4(7)
C55 C54 Ir5 113.6(8)
C53 C54 H54 117.5
C55 C54 H54 117.5
Ir5 C54 H54 83.9
C56 C55 C54 115.1(11)
C56 C55 H55A 108.5
C54 C55 H55A 108.5
C56 C55 H55B 108.5
C54 C55 H55B 108.5
H55A C55 H55B 107.5
C55 C56 C49 113.9(11)
C55 C56 H56A 108.8
C49 C56 H56A 108.8
C55 C56 H56B 108.8
C49 C56 H56B 108.8
H56A C56 H56B 107.7
C58 C57 C64 123.4(11)
C58 C57 Ir1 71.6(6)
C64 C57 Ir1 114.2(7)
C58 C57 H57 118.3
C64 C57 H57 118.3
Ir1 C57 H57 84.2
C57 C58 C59 123.1(11)
C57 C58 Ir1 71.9(6)
C59 C58 Ir1 113.9(7)
C57 C58 H58 118.5
C59 C58 H58 118.5
Ir1 C58 H58 84.2
C58 C59 C60 116.6(9)
C58 C59 H59A 108.1
C60 C59 H59A 108.1
C58 C59 H59B 108.1
C60 C59 H59B 108.1
H59A C59 H59B 107.3
C59 C60 C61 114.1(9)
C59 C60 H60A 108.7
C61 C60 H60A 108.7
C59 C60 H60B 108.7
C61 C60 H60B 108.7
H60A C60 H60B 107.6
C62 C61 C60 123.4(10)
C62 C61 Ir1 71.8(6)
C60 C61 Ir1 113.4(7)
C62 C61 H61 118.3
C60 C61 H61 118.3
Ir1 C61 H61 84.8
C61 C62 C63 124.6(10)
C61 C62 Ir1 72.6(6)
C63 C62 Ir1 112.2(7)
C61 C62 H62 117.7
C63 C62 H62 117.7
Ir1 C62 H62 85.1
C64 C63 C62 116.1(10)
C64 C63 H63A 108.3
C62 C63 H63A 108.3
C64 C63 H63B 108.3
C62 C63 H63B 108.3
H63A C63 H63B 107.4
C63 C64 C57 114.7(9)
C63 C64 H64A 108.6
C57 C64 H64A 108.6
C63 C64 H64B 108.6
C57 C64 H64B 108.6
H64A C64 H64B 107.6
Cl2S C1S Cl1S 110.3(16)
Cl2S C1S H1S1 109.6
Cl1S C1S H1S1 109.6
Cl2S C1S H1S2 109.6
Cl1S C1S H1S2 109.6
H1S1 C1S H1S2 108.1

loop_
_geom_bond_atom_site_label_1
_geom_bond_atom_site_label_2
_geom_bond_distance
Ir1 C1 2.073(9)
Ir1 C2 2.131(10)
Ir1 C58 2.209(10)
Ir1 C62 2.210(9)
Ir1 C57 2.213(10)
Ir1 C61 2.219(9)
Ir1 Ir4 2.7206(5)
Ir1 Ir2 2.7631(5)
Ir1 Ir3 2.7952(5)
Ir2 C21 1.853(10)
Ir2 C4 2.041(9)
Ir2 C1 2.051(9)
Ir2 C43 2.120(9)
Ir2 Ir5 2.7741(5)
Ir2 Ir3 2.7794(5)
Ir2 Ir4 2.7796(5)
Ir3 C31 1.881(12)
Ir3 C32 1.901(12)
Ir3 C3 1.996(12)
Ir3 Ir4 2.6968(5)
Ir3 Ir5 2.7567(5)
Ir4 C42 1.878(9)
Ir4 C41 1.887(10)
Ir4 C2 2.029(11)
Ir4 Ir5 2.7972(5)
Ir5 C4 2.118(10)
Ir5 C54 2.171(11)
Ir5 C49 2.173(10)
Ir5 C3 2.190(13)
Ir5 C50 2.194(10)
Ir5 C53 2.195(11)
C1 O1 1.180(11)
C2 O2 1.181(12)
C3 O3 1.164(15)
C4 O4 1.178(12)
C21 O21 1.161(12)
C31 O31 1.123(16)
C32 O32 1.119(14)
C41 O41 1.141(12)
C42 O42 1.134(12)
C43 C44 1.381(15)
C43 C48 1.401(13)
C44 C45 1.381(16)
C44 H44 0.9300
C45 C46 1.379(18)
C45 H45 0.9300
C46 C47 1.366(19)
C46 H46 0.9300
C47 C48 1.385(16)
C47 H47 0.9300
C48 H48 0.9300
C49 C50 1.407(18)
C49 C56 1.488(18)
C49 H49 0.9300
C50 C51 1.486(17)
C50 H50 0.9300
C51 C52 1.55(2)
C51 H51A 0.9700
C51 H51B 0.9700
C52 C53 1.516(18)
C52 H52A 0.9700
C52 H52B 0.9700
C53 C54 1.387(18)
C53 H53 0.9300
C54 C55 1.532(17)
C54 H54 0.9300
C55 C56 1.46(2)
C55 H55A 0.9700
C55 H55B 0.9700
C56 H56A 0.9700
C56 H56B 0.9700
C57 C58 1.382(16)
C57 C64 1.511(17)
C57 H57 0.9300
C58 C59 1.493(17)
C58 H58 0.9300
C59 C60 1.512(18)
C59 H59A 0.9700
C59 H59B 0.9700
C60 C61 1.553(15)
C60 H60A 0.9700
C60 H60B 0.9700
C61 C62 1.353(15)
C61 H61 0.9300
C62 C63 1.519(17)
C62 H62 0.9300
C63 C64 1.502(18)
C63 H63A 0.9700
C63 H63B 0.9700
C64 H64A 0.9700
C64 H64B 0.9700
Cl1S C1S 1.681(16)
Cl2S C1S 1.63(3)
C1S H1S1 0.9700
C1S H1S2 0.9700
